data_7051387
_journal_name_full 'New Journal of Chemistry'
_journal_paper_doi 10.1039/a807745b
_journal_year 1999
_chemical_formula_sum 'C21 H38 Cl3.33 Fe0.33 Mg2.33 O8'
_chemical_formula_weight 612.02
_space_group_IT_number 143
_symmetry_cell_setting trigonal
_symmetry_space_group_name_Hall 'P 3'
_symmetry_space_group_name_H-M 'P 3'
_cell_angle_alpha 90.00
_cell_angle_beta 90.00
_cell_angle_gamma 120.00
_cell_formula_units_Z 3
_cell_length_a 16.058(2)
_cell_length_b 16.058(2)
_cell_length_c 10.286(2)
_cell_measurement_temperature 298(2)
_cell_volume 2297.0(6)
_diffrn_ambient_temperature 298(2)
_exptl_crystal_density_diffrn 1.327
_refine_ls_R_factor_obs 0.0666
_refine_ls_wR_factor_obs 0.1726
_cod_database_code 7051387

loop_
_symmetry_equiv_pos_as_xyz
'x, y, z'
'-y, x-y, z'
'-x+y, -x, z'

loop_
_atom_site_aniso_label
_atom_site_aniso_U_11
_atom_site_aniso_U_22
_atom_site_aniso_U_33
_atom_site_aniso_U_23
_atom_site_aniso_U_13
_atom_site_aniso_U_12
Mg(1) 0.0340(11) 0.0340(11) 0.061(2) 0.000 0.000 0.0170(6)
Mg(2) 0.0246(14) 0.0299(14) 0.059(2) -0.0011(11) -0.0005(11) 0.0123(11)
Mg(3) 0.0233(12) 0.0272(13) 0.057(2) -0.0023(11) 0.0030(11) 0.0129(11)
O(10) 0.055(4) 0.057(4) 0.087(5) 0.006(4) -0.017(4) 0.018(3)
O(11) 0.036(3) 0.041(3) 0.064(4) -0.001(3) -0.004(3) 0.020(3)
C(11) 0.068(7) 0.073(7) 0.085(8) 0.002(6) -0.015(5) 0.042(6)
C(12) 0.084(8) 0.093(9) 0.067(6) 0.003(6) -0.020(6) 0.025(7)
C(13) 0.082(8) 0.095(9) 0.091(8) -0.022(7) -0.024(7) 0.027(8)
C(14) 0.099(10) 0.075(8) 0.096(8) -0.001(6) -0.053(8) 0.013(7)
C(15) 0.042(5) 0.054(6) 0.072(7) 0.007(5) 0.009(4) 0.024(5)
O(20) 0.057(4) 0.065(4) 0.074(4) -0.016(3) 0.004(3) 0.029(3)
O(21) 0.044(3) 0.047(3) 0.055(4) -0.002(3) 0.001(3) 0.025(3)
C(21) 0.057(6) 0.060(7) 0.101(9) 0.000(6) 0.003(6) 0.026(5)
C(22) 0.114(11) 0.102(10) 0.088(9) -0.045(7) 0.010(8) 0.041(8)
C(23) 0.098(11) 0.151(14) 0.107(10) -0.062(10) 0.002(8) 0.053(10)
C(24) 0.077(11) 0.328(30) 0.173(18) -0.097(19) 0.010(11) 0.097(15)
C(25) 0.050(6) 0.053(6) 0.069(6) -0.005(5) 0.000(5) 0.022(5)
O(30) 0.044(4) 0.052(4) 0.149(7) 0.018(4) -0.006(4) 0.023(3)
O(31) 0.040(3) 0.059(4) 0.090(5) 0.009(3) -0.002(3) 0.026(3)
C(31) 0.070(8) 0.090(9) 0.162(12) 0.042(8) -0.004(8) 0.056(7)
C(32) 0.080(9) 0.103(11) 0.210(18) 0.026(11) -0.027(10) 0.062(9)
C(33) 0.096(12) 0.084(11) 0.332(31) 0.043(15) -0.096(16) 0.004(10)
C(34) 0.050(7) 0.077(8) 0.224(17) 0.013(10) -0.018(8) 0.038(7)
C(35) 0.056(6) 0.064(6) 0.092(7) 0.014(5) -0.002(5) 0.037(5)
O(40) 0.044(4) 0.040(4) 0.127(6) 0.008(3) 0.004(4) 0.016(3)
O(41) 0.040(3) 0.047(4) 0.093(5) 0.004(3) 0.012(3) 0.023(3)
C(41) 0.056(7) 0.064(7) 0.130(10) 0.004(7) 0.009(6) 0.032(6)
C(42) 0.057(8) 0.065(8) 0.169(14) 0.013(8) 0.038(8) 0.004(6)
C(43) 0.152(19) 0.139(17) 0.187(20) 0.048(14) 0.116(16) 0.010(14)
C(44) 0.074(8) 0.042(6) 0.138(10) 0.009(6) -0.015(7) 0.008(6)
C(45) 0.061(7) 0.071(8) 0.130(10) 0.015(7) 0.046(7) 0.030(6)
C(1) 0.136(13) 0.221(20) 0.116(11) 0.058(11) 0.038(9) 0.127(14)
Cl(3) 0.131(4) 0.383(11) 0.165(4) 0.084(5) 0.037(3) 0.154(6)
Cl(4) 0.258(9) 0.203(8) 0.376(13) 0.097(8) 0.104(9) 0.152(7)
Fe 0.0592(9) 0.0592(9) 0.0843(15) 0.000 0.000 0.0296(4)
Cl(1) 0.071(2) 0.083(2) 0.117(2) -0.004(2) 0.0117(15) 0.038(2)
Cl(2) 0.143(3) 0.143(3) 0.080(3) 0.000 0.000 0.071(2)

loop_
_atom_site_label
_atom_site_type_symbol
_atom_site_fract_x
_atom_site_fract_y
_atom_site_fract_z
_atom_site_U_iso_or_equiv
_atom_site_thermal_displace_type
_atom_site_occupancy
_atom_site_calc_flag
_atom_site_refinement_flags
_atom_site_disorder_group
Fe Fe 0.6667 0.3333 0.2611(2) 0.0676(7) Uani 1 d S .
Cl(1) Cl 0.8206(2) 0.3845(2) 0.1841(3) 0.0905(8) Uani 1 d . .
Cl(2) Cl 0.6667 0.3333 0.4844(6) 0.122(2) Uani 1 d S .
Mg(1) Mg 0.0000 0.0000 0.0000(5) 0.0432(8) Uani 1 d S .
Mg(2) Mg 0.2174(2) 0.1595(2) 0.0223(2) 0.0385(6) Uani 1 d . .
Mg(3) Mg 0.1586(2) -0.0576(2) -0.0243(2) 0.0356(6) Uani 1 d . .
O(10) O 0.2832(4) 0.1658(5) 0.2063(7) 0.071(2) Uani 1 d . .
O(11) O 0.1219(4) 0.0246(4) 0.1019(6) 0.0470(14) Uani 1 d . .
C(11) C 0.2432(8) 0.0748(8) 0.2635(11) 0.072(3) Uani 1 d . .
C(12) C 0.2693(9) 0.0975(9) 0.4113(11) 0.090(4) Uani 1 d . .
C(13) C 0.3646(10) 0.1964(9) 0.4043(12) 0.097(4) Uani 1 d . .
C(14) C 0.3616(10) 0.2389(9) 0.2768(12) 0.103(4) Uani 1 d . .
C(15) C 0.1381(6) 0.0194(7) 0.2335(10) 0.056(2) Uani 1 d . .
O(20) O 0.1640(5) -0.1215(5) -0.2087(6) 0.066(2) Uani 1 d . .
O(21) O 0.0233(4) -0.0973(4) -0.1045(5) 0.0479(14) Uani 1 d . .
C(21) C 0.0681(8) -0.1712(8) -0.2758(11) 0.074(3) Uani 1 d . .
C(22) C 0.0907(11) -0.1699(10) -0.4163(13) 0.107(5) Uani 1 d . .
C(23) C 0.1854(11) -0.1653(13) -0.4176(15) 0.123(6) Uani 1 d . .
C(24) C 0.2255(12) -0.1316(22) -0.2897(21) 0.195(12) Uani 1 d . .
C(25) C 0.0172(7) -0.1169(7) -0.2402(9) 0.059(2) Uani 1 d . .
O(30) O 0.2623(5) -0.0939(5) 0.0553(9) 0.082(2) Uani 1 d . .
O(31) O 0.0760(4) -0.1830(5) 0.0712(7) 0.062(2) Uani 1 d . .
C(31) C 0.2173(9) -0.1907(10) 0.1016(16) 0.100(4) Uani 1 d . .
C(32) C 0.2908(10) -0.1973(11) 0.1766(20) 0.124(6) Uani 1 d . .
C(33) C 0.3827(13) -0.1127(12) 0.1492(31) 0.189(12) Uani 1 d . .
C(34) C 0.3612(8) -0.0560(9) 0.0590(19) 0.114(5) Uani 1 d . .
C(35) C 0.1230(7) -0.2183(8) 0.1488(11) 0.068(3) Uani 1 d . .
O(40) O 0.3522(5) 0.2613(5) -0.0568(8) 0.072(2) Uani 1 d . .
O(41) O 0.2563(4) 0.0742(4) -0.0747(7) 0.059(2) Uani 1 d . .
C(41) C 0.4087(8) 0.2145(8) -0.0892(13) 0.083(3) Uani 1 d . .
C(42) C 0.4922(9) 0.2878(10) -0.1745(17) 0.108(5) Uani 1 d . .
C(43) C 0.4990(15) 0.3739(15) -0.1460(23) 0.187(11) Uani 1 d . .
C(44) C 0.4124(9) 0.3626(7) -0.0602(15) 0.094(4) Uani 1 d . .
C(45) C 0.3432(8) 0.1215(9) -0.1403(14) 0.089(4) Uani 1 d . .
C(1) C 0.5365(14) 0.0696(16) 0.4832(15) 0.141(7) Uani 1 d . .
Cl(3) Cl 0.4495(4) 0.0538(7) 0.5765(6) 0.215(4) Uani 1 d . .
Cl(4) Cl 0.5413(7) -0.0383(7) 0.4678(12) 0.263(5) Uani 1 d . .
Fe Fe 0.6667 0.3333 0.2611(2) 0.0676(7) Uani 1 d S .
Cl(1) Cl 0.8206(2) 0.3845(2) 0.1841(3) 0.0905(8) Uani 1 d . .
Cl(2) Cl 0.6667 0.3333 0.4844(6) 0.122(2) Uani 1 d S .
H(11) H 0.2745 0.0406 0.2285 0.087 Uiso 1 calc R .
H(12A) H 0.2196 0.1026 0.4581 0.108 Uiso 1 calc R .
H(12B) H 0.2795 0.0488 0.4521 0.108 Uiso 1 calc R .
H(13A) H 0.3679 0.2378 0.4753 0.117 Uiso 1 calc R .
H(13B) H 0.4200 0.1876 0.4089 0.117 Uiso 1 calc R .
H(14A) H 0.3525 0.2937 0.2898 0.124 Uiso 1 calc R .
H(14B) H 0.4212 0.2602 0.2298 0.124 Uiso 1 calc R .
H(15A) H 0.1124 -0.0473 0.2583 0.067 Uiso 1 calc R .
H(15B) H 0.1050 0.0452 0.2838 0.067 Uiso 1 calc R .
H(21) H 0.0307 -0.2378 -0.2453 0.089 Uiso 1 calc R .
H(22A) H 0.0422 -0.2276 -0.4595 0.128 Uiso 1 calc R .
H(22B) H 0.0946 -0.1142 -0.4591 0.128 Uiso 1 calc R .
H(23A) H 0.1776 -0.2282 -0.4344 0.147 Uiso 1 calc R .
H(23B) H 0.2269 -0.1210 -0.4840 0.147 Uiso 1 calc R .
H(24A) H 0.2420 -0.1768 -0.2515 0.234 Uiso 1 calc R .
H(24B) H 0.2843 -0.0701 -0.2978 0.234 Uiso 1 calc R .
H(25A) H 0.0457 -0.0568 -0.2879 0.071 Uiso 1 calc R .
H(25B) H -0.0498 -0.1545 -0.2653 0.071 Uiso 1 calc R .
H(31) H 0.2069 -0.2303 0.0242 0.120 Uiso 1 calc R .
H(32A) H 0.2766 -0.2006 0.2687 0.149 Uiso 1 calc R .
H(32B) H 0.2925 -0.2548 0.1524 0.149 Uiso 1 calc R .
H(33A) H 0.4266 -0.1305 0.1101 0.226 Uiso 1 calc R .
H(33B) H 0.4115 -0.0768 0.2282 0.226 Uiso 1 calc R .
H(34A) H 0.3925 0.0104 0.0874 0.137 Uiso 1 calc R .
H(34B) H 0.3848 -0.0581 -0.0270 0.137 Uiso 1 calc R .
H(35A) H 0.0849 -0.2879 0.1518 0.081 Uiso 1 calc R .
H(35B) H 0.1280 -0.1943 0.2367 0.081 Uiso 1 calc R .
H(41) H 0.4359 0.2059 -0.0084 0.099 Uiso 1 calc R .
H(42A) H 0.5515 0.2887 -0.1532 0.130 Uiso 1 calc R .
H(42B) H 0.4782 0.2725 -0.2660 0.130 Uiso 1 calc R .
H(43A) H 0.5008 0.4064 -0.2264 0.225 Uiso 1 calc R .
H(43B) H 0.5587 0.4139 -0.1000 0.225 Uiso 1 calc R .
H(44A) H 0.4336 0.3888 0.0263 0.113 Uiso 1 calc R .
H(44B) H 0.3803 0.3935 -0.1005 0.113 Uiso 1 calc R .
H(45A) H 0.3307 0.1283 -0.2308 0.107 Uiso 1 calc R .
H(45B) H 0.3733 0.0822 -0.1371 0.107 Uiso 1 calc R .
H(1A) H 0.5968 0.1198 0.5188 0.169 Uiso 1 calc R .
H(1B) H 0.5280 0.0901 0.3980 0.169 Uiso 1 calc R .

loop_
_geom_bond_atom_site_label_1
_geom_bond_atom_site_label_2
_geom_bond_distance
_geom_bond_site_symmetry_2
_geom_bond_publ_flag
Cl(1) Fe 2.320(3) . ?
Cl(2) Fe 2.297(6) . ?
Fe Cl(1) 2.320(3) 3_665 ?
Fe Cl(1) 2.320(3) 2_655 ?
Mg(1) O(11) 2.076(6) . ?
Mg(1) O(11) 2.076(6) 2 ?
Mg(1) O(11) 2.076(6) 3 ?
Mg(1) O(21) 2.078(6) 3 ?
Mg(1) O(21) 2.078(6) 2 ?
Mg(1) O(21) 2.078(6) . ?
Mg(1) Mg(3) 3.123(2) 3 ?
Mg(1) Mg(3) 3.123(2) 2 ?
Mg(1) Mg(3) 3.123(2) . ?
Mg(1) Mg(2) 3.140(2) . ?
Mg(1) Mg(2) 3.140(2) 2 ?
Mg(1) Mg(2) 3.140(2) 3 ?
Mg(2) O(31) 1.998(6) 2 ?
Mg(2) O(41) 2.029(6) . ?
Mg(2) O(11) 2.096(6) . ?
Mg(2) O(40) 2.117(7) . ?
Mg(2) O(10) 2.146(7) . ?
Mg(2) O(21) 2.146(6) 2 ?
Mg(2) Mg(3) 3.158(4) 2 ?
Mg(2) Mg(3) 3.159(4) . ?
Mg(3) O(41) 1.972(6) . ?
Mg(3) O(31) 2.027(7) . ?
Mg(3) O(21) 2.102(6) . ?
Mg(3) O(11) 2.134(6) . ?
Mg(3) O(20) 2.179(7) . ?
Mg(3) O(30) 2.182(7) . ?
Mg(3) Mg(2) 3.158(4) 3 ?
O(10) C(11) 1.399(13) . ?
O(10) C(14) 1.418(13) . ?
O(11) C(15) 1.389(11) . ?
C(11) C(15) 1.494(14) . ?
C(11) C(12) 1.57(2) . ?
C(12) C(13) 1.56(2) . ?
C(13) C(14) 1.49(2) . ?
O(20) C(24) 1.36(2) . ?
O(20) C(21) 1.502(13) . ?
O(21) C(25) 1.424(11) . ?
O(21) Mg(2) 2.146(6) 3 ?
C(21) C(22) 1.49(2) . ?
C(21) C(25) 1.508(14) . ?
C(22) C(23) 1.49(2) . ?
C(23) C(24) 1.45(2) . ?
O(30) C(34) 1.388(12) . ?
O(30) C(31) 1.428(13) . ?
O(31) C(35) 1.398(11) . ?
O(31) Mg(2) 1.998(6) 3 ?
C(31) C(35) 1.43(2) . ?
C(31) C(32) 1.46(2) . ?
C(32) C(33) 1.45(2) . ?
C(33) C(34) 1.46(2) . ?
O(40) C(44) 1.417(12) . ?
O(40) C(41) 1.476(13) . ?
O(41) C(45) 1.385(12) . ?
C(41) C(45) 1.43(2) . ?
C(41) C(42) 1.54(2) . ?
C(42) C(43) 1.36(2) . ?
C(43) C(44) 1.58(2) . ?
C(1) Cl(3) 1.61(2) . ?
C(1) Cl(4) 1.78(2) . ?
